data_8103357
loop_
_publ_author_name
'Ning Ma'
'Ye Wang'
'Hong-Mei Li'
'Zhi-Qiang Wang'
'Chen Xu'

_publ_section_title
;
 Crystal structure of (5-bromo-2-pyridyl)ferrocene, C15H12BrFeN
;
_journal_issue 2
_journal_name_full 'Zeitschrift f\"ur Kristallographie - New Crystal Structures'
_journal_page_first 165
_journal_volume 227
_journal_year 2012
_chemical_formula_sum 'C15 H12 Br Fe N'
_chemical_formula_weight 342.02
_space_group_IT_number 61
_symmetry_cell_setting orthorhombic
_symmetry_space_group_name_Hall '-P 2ac 2ab'
_symmetry_space_group_name_H-M 'P b c a'
_atom_sites_solution_hydrogens geom
_atom_sites_solution_primary direct
_atom_sites_solution_secondary difmap
_audit_creation_method SHELXL-97
_cell_angle_alpha 90.00
_cell_angle_beta 90.00
_cell_angle_gamma 90.00
_cell_formula_units_Z 8
_cell_length_a 12.7998(14)
_cell_length_b 11.0971(18)
_cell_length_c 18.159(2)
_cell_measurement_reflns_used 2383
_cell_measurement_temperature 291(2)
_cell_measurement_theta_max 26.3117
_cell_measurement_theta_min 3.1716
_cell_volume 2579.3(6)
_computing_cell_refinement
;
CrysAlisPro, Oxford Diffraction Ltd.,
Version 1.171.34.40 (release 27-08-2010 CrysAlis171 .NET)
(compiled Aug 27 2010,11:50:40)
;
_computing_data_collection
;
CrysAlisPro, Oxford Diffraction Ltd.,
Version 1.171.34.40 (release 27-08-2010 CrysAlis171 .NET)
(compiled Aug 27 2010,11:50:40)
;
_computing_data_reduction
;
CrysAlisPro, Oxford Diffraction Ltd.,
Version 1.171.34.40 (release 27-08-2010 CrysAlis171 .NET)
(compiled Aug 27 2010,11:50:40)
;
_computing_molecular_graphics 'SHELXL-97 (Sheldrick, 1997)'
_computing_publication_material 'SHELXL-97 (Sheldrick, 1997)'
_computing_structure_refinement 'SHELXL-97 (Sheldrick, 1997)'
_computing_structure_solution 'SHELXS-97 (Sheldrick, 1990)'
_diffrn_ambient_temperature 291(2)
_diffrn_measured_fraction_theta_full 0.998
_diffrn_measured_fraction_theta_max 0.998
_diffrn_measurement_device_type 'Xcalibur, Eos, Gemini'
_diffrn_measurement_method '\w scans'
_diffrn_radiation_monochromator graphite
_diffrn_radiation_source 'fine-focus sealed tube'
_diffrn_radiation_type MoK\a
_diffrn_radiation_wavelength 0.71073
_diffrn_reflns_av_R_equivalents 0.0275
_diffrn_reflns_av_sigmaI/netI 0.0326
_diffrn_reflns_limit_h_max 14
_diffrn_reflns_limit_h_min -16
_diffrn_reflns_limit_k_max 7
_diffrn_reflns_limit_k_min -13
_diffrn_reflns_limit_l_max 22
_diffrn_reflns_limit_l_min -22
_diffrn_reflns_number 6712
_diffrn_reflns_theta_full 26.39
_diffrn_reflns_theta_max 26.39
_diffrn_reflns_theta_min 3.18
_diffrn_standards_decay_% 0
_diffrn_standards_interval_count 0
_diffrn_standards_interval_time 0
_diffrn_standards_number 0
_exptl_absorpt_coefficient_mu 4.246
_exptl_absorpt_correction_T_max 0.5153
_exptl_absorpt_correction_T_min 0.4839
_exptl_absorpt_correction_type multi-scan
_exptl_absorpt_process_details
;
CrysAlisPro, Oxford Diffraction Ltd.,
Version 1.171.34.40 (release 27-08-2010 CrysAlis171 .NET)
(compiled Aug 27 2010,11:50:40)
Empirical absorption correction using spherical harmonics,
 implemented in SCALE3 ABSPACK scaling algorithm.
;
_exptl_crystal_colour red
_exptl_crystal_density_diffrn 1.762
_exptl_crystal_density_method 'not measured'
_exptl_crystal_description prismatic
_exptl_crystal_F_000 1360
_exptl_crystal_size_max 0.20
_exptl_crystal_size_mid 0.20
_exptl_crystal_size_min 0.18
_refine_diff_density_max 0.743
_refine_diff_density_min -0.711
_refine_diff_density_rms 0.087
_refine_ls_extinction_method none
_refine_ls_goodness_of_fit_ref 1.023
_refine_ls_hydrogen_treatment constr
_refine_ls_matrix_type full
_refine_ls_number_parameters 163
_refine_ls_number_reflns 2628
_refine_ls_number_restraints 0
_refine_ls_restrained_S_all 1.023
_refine_ls_R_factor_all 0.0540
_refine_ls_R_factor_gt 0.0386
_refine_ls_shift/su_max 0.001
_refine_ls_shift/su_mean 0.000
_refine_ls_structure_factor_coef Fsqd
_refine_ls_weighting_details 'calc w=1/[\s^2^(Fo^2^)+(0.0475P)^2^+1.2572P] where P=(Fo^2^+2Fc^2^)/3'
_refine_ls_weighting_scheme calc
_refine_ls_wR_factor_gt 0.0886
_refine_ls_wR_factor_ref 0.0974
_reflns_number_gt 2076
_reflns_number_total 2628
_reflns_threshold_expression >2sigma(I)
_cod_data_source_file 1267-3712.cff
_cod_data_source_block MN
_cod_depositor_comments
;
The following automatic conversions were performed:

'_symmetry_cell_setting' value 'Orthorhombic' changed to
'orthorhombic' according to
/home/saulius/struct/CIF-dictionaries/cif_core.dic dictionary named
'cif_core.dic' version 2.4.1 from 2010-06-29.

Automatic conversion script
Id: cif_fix_values 1891 2012-01-12 08:04:46Z andrius 
;
_cod_original_sg_symbol_H-M Pbca
_cod_database_code 8103357

loop_
_symmetry_equiv_pos_as_xyz
'x, y, z'
'-x+1/2, -y, z+1/2'
'x+1/2, -y+1/2, -z'
'-x, y+1/2, -z+1/2'
'-x, -y, -z'
'x-1/2, y, -z-1/2'
'-x-1/2, y-1/2, z'
'x, -y-1/2, z-1/2'

loop_
_atom_site_label
_atom_site_type_symbol
_atom_site_fract_x
_atom_site_fract_y
_atom_site_fract_z
_atom_site_U_iso_or_equiv
_atom_site_adp_type
_atom_site_occupancy
_atom_site_symmetry_multiplicity
_atom_site_calc_flag
_atom_site_refinement_flags
Br1 Br -0.04625(3) 0.09208(4) 0.22055(2) 0.06414(17) Uani 1 1 d .
Fe1 Fe 0.27384(3) 0.16552(4) 0.55942(2) 0.03692(16) Uani 1 1 d .
C1 C 0.1191(3) 0.1449(6) 0.5797(3) 0.0797(16) Uani 1 1 d .
H1 H 0.0676 0.1340 0.5442 0.096 Uiso 1 1 calc R
C2 C 0.1736(3) 0.0550(4) 0.6144(2) 0.0665(11) Uani 1 1 d .
H2 H 0.1655 -0.0272 0.6063 0.080 Uiso 1 1 calc R
C3 C 0.2430(3) 0.1076(5) 0.6634(2) 0.0638(12) Uani 1 1 d .
H3 H 0.2891 0.0665 0.6940 0.077 Uiso 1 1 calc R
C4 C 0.2317(4) 0.2329(5) 0.6591(3) 0.0793(14) Uani 1 1 d .
H4 H 0.2688 0.2902 0.6858 0.095 Uiso 1 1 calc R
C5 C 0.1535(5) 0.2551(5) 0.6067(3) 0.0919(19) Uani 1 1 d .
H5 H 0.1291 0.3305 0.5924 0.110 Uiso 1 1 calc R
C6 C 0.3503(3) 0.0623(3) 0.48420(19) 0.0486(8) Uani 1 1 d .
H6 H 0.3389 -0.0192 0.4753 0.058 Uiso 1 1 calc R
C7 C 0.4221(3) 0.1118(4) 0.5358(2) 0.0561(10) Uani 1 1 d .
H7 H 0.4663 0.0681 0.5665 0.067 Uiso 1 1 calc R
C8 C 0.4150(3) 0.2387(4) 0.5324(2) 0.0518(9) Uani 1 1 d .
H8 H 0.4531 0.2929 0.5607 0.062 Uiso 1 1 calc R
C9 C 0.3397(3) 0.2691(3) 0.47852(18) 0.0451(8) Uani 1 1 d .
H9 H 0.3204 0.3468 0.4651 0.054 Uiso 1 1 calc R
C10 C 0.2985(3) 0.1607(3) 0.44838(17) 0.0405(8) Uani 1 1 d .
C11 C 0.2151(2) 0.1488(3) 0.39292(16) 0.0379(7) Uani 1 1 d .
C12 C 0.1735(3) 0.2493(3) 0.35738(18) 0.0434(8) Uani 1 1 d .
H12 H 0.1986 0.3260 0.3681 0.052 Uiso 1 1 calc R
C13 C 0.0949(3) 0.2343(3) 0.30612(19) 0.0476(8) Uani 1 1 d .
H13 H 0.0662 0.3002 0.2818 0.057 Uiso 1 1 calc R
C14 C 0.0599(2) 0.1187(3) 0.29193(18) 0.0436(8) Uani 1 1 d .
C15 C 0.1043(3) 0.0244(3) 0.3285(2) 0.0506(9) Uani 1 1 d .
H15 H 0.0798 -0.0528 0.3187 0.061 Uiso 1 1 calc R
N1 N 0.1808(2) 0.0369(3) 0.37774(16) 0.0477(7) Uani 1 1 d .

loop_
_atom_site_aniso_label
_atom_site_aniso_U_11
_atom_site_aniso_U_22
_atom_site_aniso_U_33
_atom_site_aniso_U_23
_atom_site_aniso_U_13
_atom_site_aniso_U_12
Br1 0.0621(3) 0.0807(3) 0.0496(2) 0.0025(2) -0.00769(17) -0.0116(2)
Fe1 0.0361(3) 0.0406(3) 0.0341(3) 0.0048(2) 0.00466(17) 0.0061(2)
C1 0.038(2) 0.140(5) 0.061(3) 0.027(3) 0.0118(18) 0.008(3)
C2 0.074(3) 0.066(3) 0.060(3) 0.014(2) 0.018(2) -0.015(2)
C3 0.063(2) 0.091(3) 0.0370(19) 0.023(2) 0.0046(17) 0.003(2)
C4 0.104(4) 0.084(4) 0.051(3) -0.016(3) 0.032(3) -0.020(3)
C5 0.102(4) 0.081(4) 0.093(4) 0.032(3) 0.065(3) 0.053(3)
C6 0.0461(18) 0.053(2) 0.047(2) -0.0040(18) 0.0050(16) 0.0141(17)
C7 0.0389(18) 0.076(3) 0.054(2) 0.001(2) 0.0040(16) 0.0179(19)
C8 0.0372(17) 0.066(3) 0.053(2) 0.000(2) 0.0025(15) -0.0068(18)
C9 0.0452(18) 0.046(2) 0.0444(19) 0.0044(17) 0.0094(15) -0.0033(16)
C10 0.0420(17) 0.0441(19) 0.0355(17) 0.0033(15) 0.0103(13) 0.0040(15)
C11 0.0451(18) 0.0394(18) 0.0293(15) 0.0012(14) 0.0100(13) 0.0025(15)
C12 0.056(2) 0.0358(17) 0.0383(18) -0.0003(15) 0.0051(15) 0.0002(17)
C13 0.060(2) 0.044(2) 0.0390(18) 0.0060(17) 0.0057(16) 0.0032(18)
C14 0.0433(18) 0.057(2) 0.0308(16) 0.0027(16) 0.0051(13) -0.0012(17)
C15 0.066(2) 0.041(2) 0.045(2) -0.0024(17) -0.0002(17) -0.0061(18)
N1 0.0610(18) 0.0378(16) 0.0441(16) -0.0009(14) -0.0017(14) 0.0017(14)

loop_
_atom_type_symbol
_atom_type_description
_atom_type_scat_dispersion_real
_atom_type_scat_dispersion_imag
_atom_type_scat_source
C C 0.0033 0.0016 'International Tables Vol C Tables 4.2.6.8 and 6.1.1.4'
H H 0.0000 0.0000 'International Tables Vol C Tables 4.2.6.8 and 6.1.1.4'
Fe Fe 0.3463 0.8444 'International Tables Vol C Tables 4.2.6.8 and 6.1.1.4'
Br Br -0.2901 2.4595 'International Tables Vol C Tables 4.2.6.8 and 6.1.1.4'
N N 0.0061 0.0033 'International Tables Vol C Tables 4.2.6.8 and 6.1.1.4'

loop_
_geom_angle_atom_site_label_1
_geom_angle_atom_site_label_2
_geom_angle_atom_site_label_3
_geom_angle
C5 Fe1 C1 40.1(2)
C5 Fe1 C4 40.5(2)
C1 Fe1 C4 67.7(2)
C5 Fe1 C6 158.1(2)
C1 Fe1 C6 121.9(2)
C4 Fe1 C6 159.0(2)
C5 Fe1 C3 67.28(19)
C1 Fe1 C3 66.77(17)
C4 Fe1 C3 40.3(2)
C6 Fe1 C3 122.62(18)
C5 Fe1 C7 160.5(3)
C1 Fe1 C7 156.4(2)
C4 Fe1 C7 122.9(2)
C6 Fe1 C7 40.95(15)
C3 Fe1 C7 106.52(17)
C5 Fe1 C2 67.0(2)
C1 Fe1 C2 39.40(19)
C4 Fe1 C2 67.52(19)
C6 Fe1 C2 107.04(18)
C3 Fe1 C2 39.83(17)
C7 Fe1 C2 120.98(18)
C5 Fe1 C8 125.5(2)
C1 Fe1 C8 162.4(2)
C4 Fe1 C8 107.64(18)
C6 Fe1 C8 68.70(16)
C3 Fe1 C8 121.43(16)
C7 Fe1 C8 40.57(16)
C2 Fe1 C8 156.29(17)
C5 Fe1 C10 123.3(2)
C1 Fe1 C10 109.12(17)
C4 Fe1 C10 158.58(19)
C6 Fe1 C10 41.18(14)
C3 Fe1 C10 159.84(18)
C7 Fe1 C10 68.89(15)
C2 Fe1 C10 124.43(17)
C8 Fe1 C10 68.65(14)
C5 Fe1 C9 110.00(17)
C1 Fe1 C9 126.61(17)
C4 Fe1 C9 122.84(18)
C6 Fe1 C9 68.66(15)
C3 Fe1 C9 157.52(17)
C7 Fe1 C9 68.22(15)
C2 Fe1 C9 161.70(16)
C8 Fe1 C9 40.45(14)
C10 Fe1 C9 40.75(13)
C2 C1 C5 108.5(4)
C2 C1 Fe1 70.6(2)
C5 C1 Fe1 69.8(3)
C2 C1 H1 125.8
C5 C1 H1 125.8
Fe1 C1 H1 125.5
C1 C2 C3 108.4(5)
C1 C2 Fe1 70.0(2)
C3 C2 Fe1 70.0(2)
C1 C2 H2 125.8
C3 C2 H2 125.8
Fe1 C2 H2 125.8
C2 C3 C4 108.4(4)
C2 C3 Fe1 70.2(2)
C4 C3 Fe1 69.8(2)
C2 C3 H3 125.8
C4 C3 H3 125.8
Fe1 C3 H3 125.9
C3 C4 C5 106.6(5)
C3 C4 Fe1 69.9(2)
C5 C4 Fe1 69.4(3)
C3 C4 H4 126.7
C5 C4 H4 126.7
Fe1 C4 H4 125.5
C1 C5 C4 108.1(4)
C1 C5 Fe1 70.1(2)
C4 C5 Fe1 70.1(3)
C1 C5 H5 125.9
C4 C5 H5 125.9
Fe1 C5 H5 125.5
C7 C6 C10 107.7(3)
C7 C6 Fe1 69.6(2)
C10 C6 Fe1 69.71(18)
C7 C6 H6 126.2
C10 C6 H6 126.2
Fe1 C6 H6 126.1
C8 C7 C6 108.3(3)
C8 C7 Fe1 69.9(2)
C6 C7 Fe1 69.45(19)
C8 C7 H7 125.9
C6 C7 H7 125.9
Fe1 C7 H7 126.4
C9 C8 C7 108.2(3)
C9 C8 Fe1 70.02(19)
C7 C8 Fe1 69.5(2)
C9 C8 H8 125.9
C7 C8 H8 125.9
Fe1 C8 H8 126.1
C8 C9 C10 108.5(3)
C8 C9 Fe1 69.5(2)
C10 C9 Fe1 69.42(18)
C8 C9 H9 125.8
C10 C9 H9 125.8
Fe1 C9 H9 126.9
C9 C10 C6 107.3(3)
C9 C10 C11 127.4(3)
C6 C10 C11 125.3(3)
C9 C10 Fe1 69.83(18)
C6 C10 Fe1 69.11(19)
C11 C10 Fe1 124.4(2)
N1 C11 C12 121.3(3)
N1 C11 C10 117.3(3)
C12 C11 C10 121.4(3)
C13 C12 C11 119.6(3)
C13 C12 H12 120.2
C11 C12 H12 120.2
C12 C13 C14 118.2(3)
C12 C13 H13 120.9
C14 C13 H13 120.9
C15 C14 C13 119.1(3)
C15 C14 Br1 120.7(3)
C13 C14 Br1 120.2(3)
N1 C15 C14 123.5(3)
N1 C15 H15 118.2
C14 C15 H15 118.2
C15 N1 C11 118.3(3)

loop_
_geom_bond_atom_site_label_1
_geom_bond_atom_site_label_2
_geom_bond_distance
Br1 C14 1.901(3)
Fe1 C5 2.024(4)
Fe1 C1 2.028(4)
Fe1 C4 2.032(4)
Fe1 C6 2.033(3)
Fe1 C3 2.034(4)
Fe1 C7 2.036(3)
Fe1 C2 2.036(4)
Fe1 C8 2.041(3)
Fe1 C10 2.041(3)
Fe1 C9 2.047(3)
C1 C2 1.370(6)
C1 C5 1.389(7)
C1 H1 0.9300
C2 C3 1.386(6)
C2 H2 0.9300
C3 C4 1.400(7)
C3 H3 0.9300
C4 C5 1.404(7)
C4 H4 0.9300
C5 H5 0.9300
C6 C7 1.423(5)
C6 C10 1.433(5)
C6 H6 0.9300
C7 C8 1.413(6)
C7 H7 0.9300
C8 C9 1.413(5)
C8 H8 0.9300
C9 C10 1.424(5)
C9 H9 0.9300
C10 C11 1.473(5)
C11 N1 1.345(4)
C11 C12 1.394(4)
C12 C13 1.381(5)
C12 H12 0.9300
C13 C14 1.383(5)
C13 H13 0.9300
C14 C15 1.364(5)
C15 N1 1.333(4)
C15 H15 0.9300

loop_
_geom_torsion_atom_site_label_1
_geom_torsion_atom_site_label_2
_geom_torsion_atom_site_label_3
_geom_torsion_atom_site_label_4
_geom_torsion
C5 Fe1 C1 C2 -119.2(4)
C4 Fe1 C1 C2 -81.3(3)
C6 Fe1 C1 C2 77.6(3)
C3 Fe1 C1 C2 -37.4(3)
C7 Fe1 C1 C2 40.5(6)
C8 Fe1 C1 C2 -159.1(5)
C10 Fe1 C1 C2 121.4(3)
C9 Fe1 C1 C2 163.5(3)
C4 Fe1 C1 C5 37.9(3)
C6 Fe1 C1 C5 -163.1(3)
C3 Fe1 C1 C5 81.8(3)
C7 Fe1 C1 C5 159.7(4)
C2 Fe1 C1 C5 119.2(4)
C8 Fe1 C1 C5 -39.8(7)
C10 Fe1 C1 C5 -119.4(3)
C9 Fe1 C1 C5 -77.2(3)
C5 C1 C2 C3 0.0(5)
Fe1 C1 C2 C3 59.7(3)
C5 C1 C2 Fe1 -59.7(3)
C5 Fe1 C2 C1 37.7(3)
C4 Fe1 C2 C1 81.7(4)
C6 Fe1 C2 C1 -119.9(3)
C3 Fe1 C2 C1 119.3(4)
C7 Fe1 C2 C1 -162.3(3)
C8 Fe1 C2 C1 164.4(4)
C10 Fe1 C2 C1 -77.9(4)
C9 Fe1 C2 C1 -46.4(7)
C5 Fe1 C2 C3 -81.7(3)
C1 Fe1 C2 C3 -119.3(4)
C4 Fe1 C2 C3 -37.6(3)
C6 Fe1 C2 C3 120.8(3)
C7 Fe1 C2 C3 78.4(3)
C8 Fe1 C2 C3 45.1(6)
C10 Fe1 C2 C3 162.7(3)
C9 Fe1 C2 C3 -165.7(5)
C1 C2 C3 C4 -0.2(5)
Fe1 C2 C3 C4 59.5(3)
C1 C2 C3 Fe1 -59.7(3)
C5 Fe1 C3 C2 80.8(3)
C1 Fe1 C3 C2 37.0(3)
C4 Fe1 C3 C2 119.4(4)
C6 Fe1 C3 C2 -77.1(3)
C7 Fe1 C3 C2 -118.8(3)
C8 Fe1 C3 C2 -160.5(3)
C10 Fe1 C3 C2 -45.2(6)
C9 Fe1 C3 C2 168.3(4)
C5 Fe1 C3 C4 -38.6(3)
C1 Fe1 C3 C4 -82.4(3)
C6 Fe1 C3 C4 163.5(3)
C7 Fe1 C3 C4 121.7(3)
C2 Fe1 C3 C4 -119.4(4)
C8 Fe1 C3 C4 80.1(3)
C10 Fe1 C3 C4 -164.6(4)
C9 Fe1 C3 C4 48.9(5)
C2 C3 C4 C5 0.3(5)
Fe1 C3 C4 C5 60.1(3)
C2 C3 C4 Fe1 -59.7(3)
C5 Fe1 C4 C3 117.5(4)
C1 Fe1 C4 C3 79.9(3)
C6 Fe1 C4 C3 -41.7(6)
C7 Fe1 C4 C3 -76.2(3)
C2 Fe1 C4 C3 37.2(3)
C8 Fe1 C4 C3 -118.1(3)
C10 Fe1 C4 C3 165.5(4)
C9 Fe1 C4 C3 -159.9(2)
C1 Fe1 C4 C5 -37.6(3)
C6 Fe1 C4 C5 -159.2(5)
C3 Fe1 C4 C5 -117.5(4)
C7 Fe1 C4 C5 166.4(3)
C2 Fe1 C4 C5 -80.3(3)
C8 Fe1 C4 C5 124.4(3)
C10 Fe1 C4 C5 48.0(6)
C9 Fe1 C4 C5 82.6(3)
C2 C1 C5 C4 0.2(5)
Fe1 C1 C5 C4 -60.0(3)
C2 C1 C5 Fe1 60.2(3)
C3 C4 C5 C1 -0.3(5)
Fe1 C4 C5 C1 60.1(3)
C3 C4 C5 Fe1 -60.4(3)
C4 Fe1 C5 C1 -118.9(4)
C6 Fe1 C5 C1 41.2(6)
C3 Fe1 C5 C1 -80.4(3)
C7 Fe1 C5 C1 -155.4(5)
C2 Fe1 C5 C1 -37.0(3)
C8 Fe1 C5 C1 166.3(3)
C10 Fe1 C5 C1 80.1(3)
C9 Fe1 C5 C1 123.6(3)
C1 Fe1 C5 C4 118.9(4)
C6 Fe1 C5 C4 160.1(4)
C3 Fe1 C5 C4 38.5(3)
C7 Fe1 C5 C4 -36.5(7)
C2 Fe1 C5 C4 81.9(3)
C8 Fe1 C5 C4 -74.9(3)
C10 Fe1 C5 C4 -161.0(3)
C9 Fe1 C5 C4 -117.6(3)
C5 Fe1 C6 C7 171.7(5)
C1 Fe1 C6 C7 -158.3(3)
C4 Fe1 C6 C7 -46.4(6)
C3 Fe1 C6 C7 -77.2(3)
C2 Fe1 C6 C7 -117.9(3)
C8 Fe1 C6 C7 37.4(2)
C10 Fe1 C6 C7 118.9(3)
C9 Fe1 C6 C7 80.9(2)
C5 Fe1 C6 C10 52.8(6)
C1 Fe1 C6 C10 82.8(3)
C4 Fe1 C6 C10 -165.3(4)
C3 Fe1 C6 C10 164.0(2)
C7 Fe1 C6 C10 -118.9(3)
C2 Fe1 C6 C10 123.2(2)
C8 Fe1 C6 C10 -81.5(2)
C9 Fe1 C6 C10 -37.9(2)
C10 C6 C7 C8 0.2(4)
Fe1 C6 C7 C8 -59.3(3)
C10 C6 C7 Fe1 59.5(2)
C5 Fe1 C7 C8 -51.0(6)
C1 Fe1 C7 C8 171.1(4)
C4 Fe1 C7 C8 -78.4(3)
C6 Fe1 C7 C8 119.6(3)
C3 Fe1 C7 C8 -119.3(3)
C2 Fe1 C7 C8 -160.2(2)
C10 Fe1 C7 C8 81.4(2)
C9 Fe1 C7 C8 37.5(2)
C5 Fe1 C7 C6 -170.6(5)
C1 Fe1 C7 C6 51.5(5)
C4 Fe1 C7 C6 162.0(3)
C3 Fe1 C7 C6 121.1(3)
C2 Fe1 C7 C6 80.2(3)
C8 Fe1 C7 C6 -119.6(3)
C10 Fe1 C7 C6 -38.2(2)
C9 Fe1 C7 C6 -82.1(2)
C6 C7 C8 C9 -0.5(4)
Fe1 C7 C8 C9 -59.5(2)
C6 C7 C8 Fe1 59.0(2)
C5 Fe1 C8 C9 -79.1(3)
C1 Fe1 C8 C9 -48.7(7)
C4 Fe1 C8 C9 -120.3(3)
C6 Fe1 C8 C9 81.7(2)
C3 Fe1 C8 C9 -162.2(2)
C7 Fe1 C8 C9 119.4(3)
C2 Fe1 C8 C9 165.6(4)
C10 Fe1 C8 C9 37.3(2)
C5 Fe1 C8 C7 161.5(3)
C1 Fe1 C8 C7 -168.1(6)
C4 Fe1 C8 C7 120.3(3)
C6 Fe1 C8 C7 -37.7(2)
C3 Fe1 C8 C7 78.4(3)
C2 Fe1 C8 C7 46.2(5)
C10 Fe1 C8 C7 -82.1(2)
C9 Fe1 C8 C7 -119.4(3)
C7 C8 C9 C10 0.6(4)
Fe1 C8 C9 C10 -58.6(2)
C7 C8 C9 Fe1 59.2(2)
C5 Fe1 C9 C8 121.6(3)
C1 Fe1 C9 C8 163.6(3)
C4 Fe1 C9 C8 78.4(3)
C6 Fe1 C9 C8 -81.8(2)
C3 Fe1 C9 C8 42.9(5)
C7 Fe1 C9 C8 -37.6(2)
C2 Fe1 C9 C8 -161.5(5)
C10 Fe1 C9 C8 -120.1(3)
C5 Fe1 C9 C10 -118.2(3)
C1 Fe1 C9 C10 -76.3(3)
C4 Fe1 C9 C10 -161.5(3)
C6 Fe1 C9 C10 38.3(2)
C3 Fe1 C9 C10 163.0(4)
C7 Fe1 C9 C10 82.5(2)
C2 Fe1 C9 C10 -41.3(6)
C8 Fe1 C9 C10 120.1(3)
C8 C9 C10 C6 -0.5(4)
Fe1 C9 C10 C6 -59.2(2)
C8 C9 C10 C11 177.2(3)
Fe1 C9 C10 C11 118.5(3)
C8 C9 C10 Fe1 58.7(2)
C7 C6 C10 C9 0.1(4)
Fe1 C6 C10 C9 59.6(2)
C7 C6 C10 C11 -177.6(3)
Fe1 C6 C10 C11 -118.1(3)
C7 C6 C10 Fe1 -59.5(2)
C5 Fe1 C10 C9 82.2(3)
C1 Fe1 C10 C9 124.4(3)
C4 Fe1 C10 C9 46.9(5)
C6 Fe1 C10 C9 -118.7(3)
C3 Fe1 C10 C9 -161.1(4)
C7 Fe1 C10 C9 -80.7(2)
C2 Fe1 C10 C9 165.4(2)
C8 Fe1 C10 C9 -37.0(2)
C5 Fe1 C10 C6 -159.1(3)
C1 Fe1 C10 C6 -117.0(3)
C4 Fe1 C10 C6 165.6(5)
C3 Fe1 C10 C6 -42.4(5)
C7 Fe1 C10 C6 38.0(2)
C2 Fe1 C10 C6 -75.9(3)
C8 Fe1 C10 C6 81.6(2)
C9 Fe1 C10 C6 118.7(3)
C5 Fe1 C10 C11 -40.0(4)
C1 Fe1 C10 C11 2.2(4)
C4 Fe1 C10 C11 -75.3(6)
C6 Fe1 C10 C11 119.2(4)
C3 Fe1 C10 C11 76.7(5)
C7 Fe1 C10 C11 157.1(3)
C2 Fe1 C10 C11 43.3(4)
C8 Fe1 C10 C11 -159.2(3)
C9 Fe1 C10 C11 -122.2(4)
C9 C10 C11 N1 -173.4(3)
C6 C10 C11 N1 4.0(5)
Fe1 C10 C11 N1 -83.5(3)
C9 C10 C11 C12 6.8(5)
C6 C10 C11 C12 -175.9(3)
Fe1 C10 C11 C12 96.7(3)
N1 C11 C12 C13 0.7(5)
C10 C11 C12 C13 -179.5(3)
C11 C12 C13 C14 0.1(5)
C12 C13 C14 C15 -0.3(5)
C12 C13 C14 Br1 -178.8(2)
C13 C14 C15 N1 -0.3(5)
Br1 C14 C15 N1 178.2(3)
C14 C15 N1 C11 1.0(5)
C12 C11 N1 C15 -1.2(5)
C10 C11 N1 C15 179.0(3)
